data_1544997
loop_
_publ_author_name
'Erker, Gerhard'
'Wang, Tongdao'
'Wang, Long'
'Daniliuc, Constantin Gabriel'
'Samigullin, Kamil'
'Wagner, Matthias'
'Kehr, Gerald'

_publ_section_title
;
 CO/CO and NO/NO Coupling at a Hidden Frustrated Lewis Pair Template
;
_journal_name_full 'Chem. Sci.'
_journal_paper_doi 10.1039/C6SC04459J
_journal_year 2017
_chemical_formula_sum 'C44 H24 B2 F25 N O2'
_chemical_formula_weight 1095.26
_chemical_name_systematic
; 
 ? 
;
_space_group_IT_number 14
_symmetry_cell_setting monoclinic
_symmetry_space_group_name_Hall '-P 2yn'
_symmetry_space_group_name_H-M 'P 1 21/n 1'
_atom_sites_solution_hydrogens geom
_atom_sites_solution_primary direct
_atom_sites_solution_secondary difmap
_audit_creation_method SHELXL-97
_audit_update_record
;
2016-09-27 deposited with the CCDC.
2017-01-04 downloaded from the CCDC.
;
_cell_angle_alpha 90.00
_cell_angle_beta 102.354(1)
_cell_angle_gamma 90.00
_cell_formula_units_Z 4
_cell_length_a 11.0648(2)
_cell_length_b 22.0848(4)
_cell_length_c 20.1904(4)
_cell_measurement_reflns_used 11111
_cell_measurement_temperature 223(2)
_cell_measurement_theta_max 28.28
_cell_measurement_theta_min 4.08
_cell_volume 4819.56(16)
_computing_cell_refinement 'Collect (Nonius B.V., 1998)'
_computing_data_collection 'Collect (Nonius B.V., 1998)'
_computing_data_reduction 'Denzo-SMN (Otwinowski & Minor, 1997)'
_computing_molecular_graphics 'XP (BrukerAXS, 2000)'
_computing_publication_material 'SHELXL-97 (Sheldrick, 1997)'
_computing_structure_refinement 'SHELXL-97 (Sheldrick, 1997)'
_computing_structure_solution 'SHELXS-97 (Sheldrick, 1990)'
_diffrn_ambient_temperature 223(2)
_diffrn_measured_fraction_theta_full 0.984
_diffrn_measured_fraction_theta_max 0.984
_diffrn_measurement_device_type 'Nonius KappaCCD APEXII'
_diffrn_measurement_method '\w and \f scans'
_diffrn_radiation_monochromator 'Montel mirror'
_diffrn_radiation_source 'rotating anode Nonius FR591'
_diffrn_radiation_type MoK\a
_diffrn_radiation_wavelength 0.71073
_diffrn_reflns_av_R_equivalents 0.0410
_diffrn_reflns_av_sigmaI/netI 0.0533
_diffrn_reflns_limit_h_max 13
_diffrn_reflns_limit_h_min -13
_diffrn_reflns_limit_k_max 24
_diffrn_reflns_limit_k_min -26
_diffrn_reflns_limit_l_max 23
_diffrn_reflns_limit_l_min -23
_diffrn_reflns_number 38378
_diffrn_reflns_theta_full 25.00
_diffrn_reflns_theta_max 25.00
_diffrn_reflns_theta_min 4.13
_exptl_absorpt_coefficient_mu 0.158
_exptl_absorpt_correction_T_max 0.9953
_exptl_absorpt_correction_T_min 0.9751
_exptl_absorpt_correction_type multi-scan
_exptl_absorpt_process_details 'Denzo (Otwinowski, Borek, Majewski & Minor, 2003)'
_exptl_crystal_colour colourless
_exptl_crystal_density_diffrn 1.509
_exptl_crystal_density_method 'not measured'
_exptl_crystal_description plate
_exptl_crystal_F_000 2184
_exptl_crystal_size_max 0.16
_exptl_crystal_size_mid 0.06
_exptl_crystal_size_min 0.03
_refine_diff_density_max 0.584
_refine_diff_density_min -0.262
_refine_diff_density_rms 0.049
_refine_ls_extinction_method none
_refine_ls_goodness_of_fit_ref 1.031
_refine_ls_hydrogen_treatment constr
_refine_ls_matrix_type full
_refine_ls_number_parameters 767
_refine_ls_number_reflns 8350
_refine_ls_number_restraints 239
_refine_ls_restrained_S_all 1.069
_refine_ls_R_factor_all 0.1137
_refine_ls_R_factor_gt 0.0711
_refine_ls_shift/su_max 0.000
_refine_ls_shift/su_mean 0.000
_refine_ls_structure_factor_coef Fsqd
_refine_ls_weighting_details 'calc w=1/[\s^2^(Fo^2^)+(0.0452P)^2^+7.0071P] where P=(Fo^2^+2Fc^2^)/3'
_refine_ls_weighting_scheme calc
_refine_ls_wR_factor_gt 0.1475
_refine_ls_wR_factor_ref 0.1658
_reflns_number_gt 5192
_reflns_number_total 8350
_reflns_threshold_expression >2sigma(I)
_cod_data_source_file c6sc04459j2.cif
_cod_data_source_block erk8382
_cod_original_sg_symbol_H-M P21/n
_cod_database_code 1544997

loop_
_symmetry_equiv_pos_as_xyz
'x, y, z'
'-x+1/2, y+1/2, -z+1/2'
'-x, -y, -z'
'x-1/2, -y-1/2, z-1/2'

loop_
_atom_site_label
_atom_site_type_symbol
_atom_site_fract_x
_atom_site_fract_y
_atom_site_fract_z
_atom_site_U_iso_or_equiv
_atom_site_adp_type
_atom_site_occupancy
_atom_site_symmetry_multiplicity
_atom_site_calc_flag
_atom_site_refinement_flags
_atom_site_disorder_assembly
_atom_site_disorder_group
O1 O 0.1139(2) 0.19590(11) 0.75429(12) 0.0421(6) Uani 1 1 d . . .
O2 O -0.0281(2) 0.14088(11) 0.78543(12) 0.0428(6) Uani 1 1 d . . .
C2 C 0.2128(4) 0.25049(17) 0.85697(18) 0.0436(9) Uani 1 1 d . B .
H2 H 0.1409 0.2767 0.8586 0.052 Uiso 1 1 calc R . .
C3 C 0.2949(4) 0.2428(2) 0.9281(2) 0.0615(12) Uani 1 1 d . . .
H3A H 0.3693 0.2208 0.9249 0.092 Uiso 1 1 calc R . .
H3B H 0.2500 0.2204 0.9565 0.092 Uiso 1 1 calc R . .
H3C H 0.3172 0.2823 0.9479 0.092 Uiso 1 1 calc R . .
C4 C 0.1700(3) 0.18847(17) 0.82827(18) 0.0419(9) Uani 1 1 d . . .
H4 H 0.2424 0.1611 0.8336 0.050 Uiso 1 1 calc R . .
C5 C 0.0134(3) 0.16242(16) 0.73703(19) 0.0398(9) Uani 1 1 d . . .
C1 C 0.2907(4) 0.27806(19) 0.8138(2) 0.0508(10) Uani 1 1 d D . .
H1 H 0.3458 0.2505 0.8005 0.061 Uiso 1 1 calc R A 1
N1 N 0.2986(13) 0.3321(5) 0.7906(8) 0.047(3) Uani 0.571(9) 1 d PDU B 1
C11 C 0.2092(11) 0.3830(5) 0.7981(7) 0.058(4) Uani 0.571(9) 1 d PDU B 1
C16 C 0.0829(9) 0.3674(5) 0.7508(5) 0.059(3) Uani 0.571(9) 1 d PDU B 1
H16A H 0.0887 0.3729 0.7039 0.088 Uiso 0.571(9) 1 calc PR B 1
H16B H 0.0194 0.3939 0.7610 0.088 Uiso 0.571(9) 1 calc PR B 1
H16C H 0.0617 0.3256 0.7579 0.088 Uiso 0.571(9) 1 calc PR B 1
C17 C 0.196(2) 0.3891(10) 0.8722(7) 0.067(6) Uani 0.571(9) 1 d PDU B 1
H17A H 0.1423 0.3574 0.8824 0.100 Uiso 0.571(9) 1 calc PR B 1
H17B H 0.1612 0.4283 0.8787 0.100 Uiso 0.571(9) 1 calc PR B 1
H17C H 0.2771 0.3854 0.9021 0.100 Uiso 0.571(9) 1 calc PR B 1
C12 C 0.2560(10) 0.4424(4) 0.7762(5) 0.064(3) Uani 0.571(9) 1 d PDU B 1
H12A H 0.1874 0.4713 0.7711 0.076 Uiso 0.571(9) 1 calc PR B 1
H12B H 0.3203 0.4568 0.8141 0.076 Uiso 0.571(9) 1 calc PR B 1
C13 C 0.3049(15) 0.4468(7) 0.7170(9) 0.121(6) Uani 0.571(9) 1 d PDU B 1
H13A H 0.3308 0.4884 0.7103 0.145 Uiso 0.571(9) 1 calc PR B 1
H13B H 0.2436 0.4342 0.6768 0.145 Uiso 0.571(9) 1 calc PR B 1
C14 C 0.4110(12) 0.4058(5) 0.7297(7) 0.115(4) Uani 0.571(9) 1 d PDU B 1
H14A H 0.4705 0.4205 0.7696 0.138 Uiso 0.571(9) 1 calc PR B 1
H14B H 0.4513 0.4081 0.6910 0.138 Uiso 0.571(9) 1 calc PR B 1
C15 C 0.3839(11) 0.3415(5) 0.7409(6) 0.071(5) Uani 0.571(9) 1 d PDU B 1
C18 C 0.3225(13) 0.3121(7) 0.6739(6) 0.125(5) Uani 0.571(9) 1 d PDU B 1
H18A H 0.3147 0.2689 0.6806 0.187 Uiso 0.571(9) 1 calc PR B 1
H18B H 0.3726 0.3191 0.6407 0.187 Uiso 0.571(9) 1 calc PR B 1
H18C H 0.2410 0.3295 0.6579 0.187 Uiso 0.571(9) 1 calc PR B 1
C19 C 0.5064(10) 0.3107(7) 0.7683(8) 0.128(5) Uani 0.571(9) 1 d PDU B 1
H19A H 0.5268 0.3142 0.8173 0.192 Uiso 0.571(9) 1 calc PR B 1
H19B H 0.5705 0.3300 0.7496 0.192 Uiso 0.571(9) 1 calc PR B 1
H19C H 0.5005 0.2683 0.7556 0.192 Uiso 0.571(9) 1 calc PR B 1
N1A N 0.2774(17) 0.3285(6) 0.7817(10) 0.047(5) Uani 0.429(9) 1 d PDU B 2
C11A C 0.1861(14) 0.3773(6) 0.7930(9) 0.058(5) Uani 0.429(9) 1 d PDU B 2
C16A C 0.0519(13) 0.3536(8) 0.7739(9) 0.084(5) Uani 0.429(9) 1 d PDU B 2
H16D H 0.0427 0.3277 0.7342 0.126 Uiso 0.429(9) 1 calc PR B 2
H16E H -0.0047 0.3875 0.7639 0.126 Uiso 0.429(9) 1 calc PR B 2
H16F H 0.0335 0.3305 0.8114 0.126 Uiso 0.429(9) 1 calc PR B 2
C17A C 0.217(3) 0.3951(13) 0.8690(8) 0.054(6) Uani 0.429(9) 1 d PDU B 2
H17D H 0.2068 0.3601 0.8964 0.081 Uiso 0.429(9) 1 calc PR B 2
H17E H 0.1616 0.4271 0.8769 0.081 Uiso 0.429(9) 1 calc PR B 2
H17F H 0.3018 0.4093 0.8815 0.081 Uiso 0.429(9) 1 calc PR B 2
C12A C 0.1966(18) 0.4326(7) 0.7522(9) 0.102(5) Uani 0.429(9) 1 d PDU B 2
H12C H 0.1121 0.4438 0.7298 0.122 Uiso 0.429(9) 1 calc PR B 2
H12D H 0.2272 0.4650 0.7847 0.122 Uiso 0.429(9) 1 calc PR B 2
C13A C 0.270(2) 0.4354(8) 0.7005(11) 0.111(7) Uani 0.429(9) 1 d PDU B 2
H13C H 0.3391 0.4635 0.7161 0.133 Uiso 0.429(9) 1 calc PR B 2
H13D H 0.2187 0.4525 0.6592 0.133 Uiso 0.429(9) 1 calc PR B 2
C14A C 0.3218(14) 0.3774(6) 0.6827(6) 0.087(5) Uani 0.429(9) 1 d PDU B 2
H14C H 0.3842 0.3859 0.6560 0.105 Uiso 0.429(9) 1 calc PR B 2
H14D H 0.2554 0.3540 0.6540 0.105 Uiso 0.429(9) 1 calc PR B 2
C15A C 0.3792(14) 0.3398(6) 0.7418(8) 0.077(7) Uani 0.429(9) 1 d PDU B 2
C18A C 0.4206(16) 0.2805(6) 0.7138(8) 0.098(5) Uani 0.429(9) 1 d PDU B 2
H18D H 0.4682 0.2568 0.7508 0.146 Uiso 0.429(9) 1 calc PR B 2
H18E H 0.4715 0.2896 0.6814 0.146 Uiso 0.429(9) 1 calc PR B 2
H18F H 0.3485 0.2577 0.6915 0.146 Uiso 0.429(9) 1 calc PR B 2
C19A C 0.4950(12) 0.3672(8) 0.7873(7) 0.099(5) Uani 0.429(9) 1 d PDU B 2
H19D H 0.4743 0.4058 0.8050 0.148 Uiso 0.429(9) 1 calc PR B 2
H19E H 0.5580 0.3733 0.7610 0.148 Uiso 0.429(9) 1 calc PR B 2
H19F H 0.5262 0.3398 0.8246 0.148 Uiso 0.429(9) 1 calc PR B 2
B1 B 0.0592(4) 0.1544(2) 0.8564(2) 0.0423(10) Uani 1 1 d . . .
C21 C -0.0121(4) 0.19779(18) 0.9008(2) 0.0476(10) Uani 1 1 d . . .
F22 F -0.1149(3) 0.25303(14) 0.80489(15) 0.1036(11) Uani 1 1 d U . .
C22 C -0.0935(4) 0.2429(2) 0.8733(2) 0.0679(13) Uani 1 1 d . . .
F23 F -0.2266(4) 0.32566(19) 0.8782(2) 0.1469(18) Uani 1 1 d . . .
C23 C -0.1501(5) 0.2818(3) 0.9102(4) 0.0870(17) Uani 1 1 d . . .
F24 F -0.1781(4) 0.31477(19) 1.0171(2) 0.1400(16) Uani 1 1 d . . .
C24 C -0.1258(6) 0.2769(3) 0.9801(4) 0.095(2) Uani 1 1 d . . .
F25 F -0.0079(4) 0.23231(18) 1.07836(17) 0.1313(14) Uani 1 1 d U . .
C25 C -0.0408(6) 0.2351(3) 1.0097(3) 0.0818(16) Uani 1 1 d . . .
F26 F 0.0944(3) 0.15729(12) 1.00533(12) 0.0885(10) Uani 1 1 d . . .
C26 C 0.0102(5) 0.1964(2) 0.9709(2) 0.0621(12) Uani 1 1 d . . .
C31 C 0.0903(4) 0.08766(17) 0.89030(18) 0.0434(9) Uani 1 1 d . . .
F32 F 0.3059(2) 0.10416(12) 0.92818(13) 0.0701(7) Uani 1 1 d . . .
C32 C 0.2061(4) 0.06700(18) 0.9220(2) 0.0515(10) Uani 1 1 d . . .
F33 F 0.3458(3) -0.00617(14) 0.97962(15) 0.0935(10) Uani 1 1 d . . .
C33 C 0.2305(5) 0.0103(2) 0.9509(2) 0.0615(12) Uani 1 1 d . . .
F34 F 0.1543(4) -0.08434(12) 0.97552(15) 0.0971(10) Uani 1 1 d . . .
C34 C 0.1331(6) -0.0288(2) 0.9486(2) 0.0657(13) Uani 1 1 d . . .
F35 F -0.0789(3) -0.04923(13) 0.91522(16) 0.0946(10) Uani 1 1 d . . .
C35 C 0.0172(5) -0.0113(2) 0.9182(2) 0.0647(13) Uani 1 1 d . . .
F36 F -0.1204(2) 0.06091(12) 0.86297(14) 0.0709(7) Uani 1 1 d . . .
C36 C -0.0032(4) 0.04574(19) 0.8905(2) 0.0513(10) Uani 1 1 d . . .
B2 B -0.0467(4) 0.1537(2) 0.6566(2) 0.0436(10) Uani 1 1 d . . .
C41 C -0.0807(4) 0.22378(18) 0.63172(18) 0.0453(10) Uani 1 1 d . . .
F42 F -0.2501(2) 0.22499(12) 0.68587(12) 0.0617(7) Uani 1 1 d . . .
C42 C -0.1767(4) 0.25488(19) 0.6514(2) 0.0504(10) Uani 1 1 d . . .
F43 F -0.2967(3) 0.34177(13) 0.66004(15) 0.0841(9) Uani 1 1 d . . .
C43 C -0.2038(4) 0.3147(2) 0.6377(2) 0.0591(12) Uani 1 1 d . . .
F44 F -0.1569(3) 0.40663(12) 0.58973(15) 0.0896(9) Uani 1 1 d . . .
C44 C -0.1344(5) 0.3478(2) 0.6025(2) 0.0646(13) Uani 1 1 d . . .
F45 F 0.0334(3) 0.35214(13) 0.54827(14) 0.0826(8) Uani 1 1 d . . .
C45 C -0.0383(5) 0.3203(2) 0.5821(2) 0.0598(12) Uani 1 1 d . . .
F46 F 0.0861(2) 0.23747(11) 0.57600(13) 0.0669(7) Uani 1 1 d . . .
C46 C -0.0139(4) 0.25973(19) 0.5969(2) 0.0506(10) Uani 1 1 d . . .
C51 C 0.0504(3) 0.12012(17) 0.61731(18) 0.0421(9) Uani 1 1 d . . .
F52 F 0.2080(2) 0.09616(12) 0.71399(11) 0.0648(7) Uani 1 1 d . . .
C52 C 0.1643(4) 0.09483(19) 0.6458(2) 0.0492(10) Uani 1 1 d . . .
F53 F 0.3511(2) 0.04523(13) 0.64085(14) 0.0765(8) Uani 1 1 d . . .
C53 C 0.2394(4) 0.0662(2) 0.6095(2) 0.0547(11) Uani 1 1 d . . .
F54 F 0.2703(3) 0.02883(15) 0.50538(15) 0.0897(9) Uani 1 1 d . . .
C54 C 0.2004(4) 0.0581(2) 0.5416(2) 0.0595(12) Uani 1 1 d . . .
F55 F 0.0468(3) 0.07389(16) 0.44296(13) 0.0942(10) Uani 1 1 d . . .
C55 C 0.0883(5) 0.0805(2) 0.5105(2) 0.0611(12) Uani 1 1 d . . .
F56 F -0.0921(2) 0.13357(13) 0.51393(11) 0.0708(8) Uani 1 1 d . . .
C56 C 0.0179(4) 0.11068(19) 0.5482(2) 0.0534(11) Uani 1 1 d . . .
C61 C -0.1663(4) 0.10741(18) 0.64562(19) 0.0459(10) Uani 1 1 d . . .
F62 F -0.0438(2) 0.03532(10) 0.71719(12) 0.0606(6) Uani 1 1 d . . .
C62 C -0.1535(4) 0.05114(19) 0.6769(2) 0.0497(10) Uani 1 1 d . . .
F63 F -0.2245(3) -0.04573(12) 0.70071(18) 0.0903(9) Uani 1 1 d . . .
C63 C -0.2440(4) 0.0073(2) 0.6676(3) 0.0647(12) Uani 1 1 d . . .
F64 F -0.4433(3) -0.02463(14) 0.61255(19) 0.1012(11) Uani 1 1 d . . .
C64 C -0.3545(4) 0.0180(2) 0.6234(3) 0.0713(14) Uani 1 1 d . . .
F65 F -0.4776(2) 0.08275(15) 0.54461(16) 0.0947(10) Uani 1 1 d . . .
C65 C -0.3721(4) 0.0717(2) 0.5898(2) 0.0644(13) Uani 1 1 d . . .
F66 F -0.3042(2) 0.16581(12) 0.56339(12) 0.0682(7) Uani 1 1 d . . .
C66 C -0.2797(4) 0.1149(2) 0.6012(2) 0.0539(11) Uani 1 1 d . . .

loop_
_atom_site_aniso_label
_atom_site_aniso_U_11
_atom_site_aniso_U_22
_atom_site_aniso_U_33
_atom_site_aniso_U_23
_atom_site_aniso_U_13
_atom_site_aniso_U_12
O1 0.0491(15) 0.0402(15) 0.0355(13) 0.0020(11) 0.0053(12) -0.0064(12)
O2 0.0466(14) 0.0409(15) 0.0395(14) -0.0007(12) 0.0058(12) -0.0046(12)
C2 0.050(2) 0.036(2) 0.044(2) 0.0018(17) 0.0072(18) -0.0048(18)
C3 0.079(3) 0.054(3) 0.046(2) 0.002(2) 0.001(2) -0.018(2)
C4 0.049(2) 0.036(2) 0.039(2) 0.0020(16) 0.0027(17) 0.0027(17)
C5 0.045(2) 0.030(2) 0.045(2) 0.0024(17) 0.0095(18) 0.0036(17)
C1 0.057(2) 0.043(3) 0.049(2) -0.003(2) 0.003(2) -0.010(2)
N1 0.053(5) 0.044(5) 0.041(6) -0.005(4) 0.004(5) -0.017(4)
C11 0.072(6) 0.047(6) 0.050(6) 0.006(5) 0.002(5) -0.008(5)
C16 0.058(5) 0.051(5) 0.063(6) 0.001(4) 0.002(4) -0.005(4)
C17 0.073(9) 0.061(8) 0.066(8) -0.010(6) 0.015(6) 0.000(7)
C12 0.083(6) 0.047(4) 0.054(5) 0.001(4) -0.002(4) -0.014(4)
C13 0.125(9) 0.092(7) 0.138(9) 0.036(7) 0.013(7) -0.030(7)
C14 0.114(8) 0.094(7) 0.137(8) 0.031(6) 0.026(7) -0.024(6)
C15 0.079(7) 0.072(7) 0.067(7) 0.009(6) 0.028(6) -0.019(6)
C18 0.136(8) 0.147(9) 0.106(7) -0.010(7) 0.061(7) -0.019(7)
C19 0.102(7) 0.137(9) 0.156(9) 0.040(8) 0.051(7) -0.003(7)
N1A 0.061(7) 0.047(7) 0.030(6) 0.004(5) 0.001(6) -0.016(5)
C11A 0.073(8) 0.039(7) 0.057(8) 0.000(6) 0.002(6) -0.011(6)
C16A 0.076(8) 0.080(9) 0.083(9) -0.007(7) -0.011(7) 0.014(7)
C17A 0.056(8) 0.051(8) 0.050(8) -0.003(6) 0.002(6) -0.011(6)
C12A 0.127(9) 0.082(8) 0.094(9) 0.012(7) 0.019(7) 0.013(7)
C13A 0.124(10) 0.096(9) 0.113(9) 0.036(7) 0.028(8) -0.014(8)
C14A 0.108(8) 0.089(8) 0.072(7) 0.038(6) 0.033(6) 0.000(7)
C15A 0.082(10) 0.077(10) 0.073(10) 0.007(8) 0.021(7) -0.015(8)
C18A 0.119(9) 0.112(9) 0.080(7) 0.000(7) 0.063(7) -0.003(7)
C19A 0.088(8) 0.106(9) 0.105(8) -0.018(7) 0.028(7) -0.016(7)
B1 0.046(2) 0.045(3) 0.034(2) -0.0014(19) 0.0046(19) -0.004(2)
C21 0.049(2) 0.039(2) 0.056(2) 0.0025(19) 0.014(2) -0.0073(19)
F22 0.128(2) 0.089(2) 0.0745(19) -0.0125(16) -0.0211(18) 0.0526(19)
C22 0.064(3) 0.073(3) 0.062(3) -0.011(3) 0.004(2) 0.012(3)
F23 0.117(3) 0.131(3) 0.176(4) -0.050(3) -0.007(3) 0.070(3)
C23 0.067(3) 0.074(4) 0.119(5) -0.029(4) 0.018(3) 0.022(3)
F24 0.152(3) 0.123(3) 0.175(4) -0.049(3) 0.103(3) 0.014(3)
C24 0.103(4) 0.086(4) 0.119(5) -0.037(4) 0.075(4) 0.001(4)
F25 0.223(4) 0.115(3) 0.077(2) -0.0015(19) 0.081(2) 0.009(3)
C25 0.128(5) 0.065(4) 0.067(3) -0.007(3) 0.056(3) -0.003(3)
F26 0.161(3) 0.0604(18) 0.0414(14) 0.0073(12) 0.0165(17) 0.0165(19)
C26 0.093(3) 0.046(3) 0.054(3) 0.006(2) 0.031(3) 0.001(3)
C31 0.059(2) 0.036(2) 0.036(2) 0.0027(16) 0.0131(18) -0.0018(19)
F32 0.0600(15) 0.0621(17) 0.0774(17) 0.0182(13) -0.0093(13) -0.0037(13)
C32 0.067(3) 0.039(2) 0.046(2) 0.0015(18) 0.006(2) 0.000(2)
F33 0.105(2) 0.072(2) 0.091(2) 0.0235(16) -0.0052(18) 0.0269(17)
C33 0.086(3) 0.047(3) 0.048(2) 0.005(2) 0.005(2) 0.013(3)
F34 0.165(3) 0.0400(16) 0.086(2) 0.0210(14) 0.026(2) 0.0052(18)
C34 0.113(4) 0.035(3) 0.048(3) 0.005(2) 0.018(3) 0.002(3)
F35 0.130(3) 0.0600(18) 0.095(2) 0.0108(16) 0.0256(19) -0.0403(18)
C35 0.103(4) 0.047(3) 0.049(3) 0.002(2) 0.025(3) -0.023(3)
F36 0.0614(16) 0.0682(17) 0.0818(18) 0.0145(14) 0.0123(14) -0.0172(13)
C36 0.062(3) 0.048(3) 0.045(2) 0.0019(19) 0.013(2) -0.008(2)
B2 0.046(2) 0.040(3) 0.042(2) -0.002(2) 0.004(2) 0.000(2)
C41 0.052(2) 0.043(2) 0.036(2) -0.0025(17) -0.0018(18) 0.0037(19)
F42 0.0629(15) 0.0631(16) 0.0609(15) 0.0026(12) 0.0174(12) 0.0109(13)
C42 0.059(3) 0.047(3) 0.041(2) 0.0005(19) 0.002(2) 0.003(2)
F43 0.099(2) 0.0691(19) 0.0847(19) 0.0024(15) 0.0217(17) 0.0339(17)
C43 0.069(3) 0.050(3) 0.054(3) -0.001(2) 0.004(2) 0.018(2)
F44 0.128(3) 0.0441(16) 0.091(2) 0.0139(14) 0.0123(18) 0.0182(16)
C44 0.091(4) 0.039(3) 0.053(3) 0.002(2) -0.010(3) 0.011(3)
F45 0.109(2) 0.0591(18) 0.0809(18) 0.0166(15) 0.0226(17) -0.0122(16)
C45 0.081(3) 0.047(3) 0.047(2) 0.009(2) 0.005(2) -0.006(2)
F46 0.0720(16) 0.0538(16) 0.0802(17) 0.0057(13) 0.0283(14) -0.0044(13)
C46 0.057(3) 0.048(3) 0.045(2) -0.0021(19) 0.009(2) 0.005(2)
C51 0.046(2) 0.038(2) 0.040(2) 0.0018(17) 0.0052(18) -0.0034(17)
F52 0.0651(15) 0.0736(17) 0.0492(14) -0.0029(12) -0.0018(12) 0.0224(13)
C52 0.054(2) 0.047(2) 0.044(2) -0.0050(19) 0.004(2) -0.002(2)
F53 0.0554(15) 0.083(2) 0.0890(19) -0.0112(16) 0.0106(14) 0.0200(14)
C53 0.051(2) 0.051(3) 0.061(3) -0.001(2) 0.009(2) 0.003(2)
F54 0.0837(19) 0.109(3) 0.0829(19) -0.0300(17) 0.0324(16) 0.0128(18)
C54 0.065(3) 0.060(3) 0.059(3) -0.012(2) 0.025(2) -0.001(2)
F55 0.104(2) 0.133(3) 0.0454(15) -0.0224(16) 0.0137(15) 0.008(2)
C55 0.075(3) 0.067(3) 0.040(2) -0.010(2) 0.011(2) -0.002(3)
F56 0.0747(17) 0.087(2) 0.0432(13) -0.0018(13) -0.0037(12) 0.0189(15)
C56 0.057(3) 0.049(3) 0.050(2) 0.004(2) 0.002(2) 0.005(2)
C61 0.046(2) 0.047(2) 0.044(2) -0.0055(18) 0.0076(19) 0.0045(18)
F62 0.0660(15) 0.0401(13) 0.0703(15) 0.0013(11) 0.0025(13) 0.0029(11)
C62 0.045(2) 0.047(3) 0.057(2) -0.010(2) 0.010(2) 0.0019(19)
F63 0.087(2) 0.0449(17) 0.141(3) 0.0070(17) 0.0278(19) -0.0070(15)
C63 0.067(3) 0.042(3) 0.088(3) -0.005(2) 0.023(3) -0.001(2)
F64 0.0598(17) 0.076(2) 0.170(3) -0.029(2) 0.0290(19) -0.0258(16)
C64 0.053(3) 0.056(3) 0.108(4) -0.028(3) 0.025(3) -0.011(2)
F65 0.0480(15) 0.109(3) 0.114(2) -0.024(2) -0.0114(16) -0.0033(16)
C65 0.041(2) 0.074(4) 0.074(3) -0.020(3) 0.002(2) 0.004(2)
F66 0.0585(15) 0.0703(18) 0.0650(16) 0.0025(13) -0.0108(13) 0.0064(13)
C66 0.050(2) 0.054(3) 0.055(2) -0.007(2) 0.003(2) 0.005(2)

loop_
_atom_type_symbol
_atom_type_description
_atom_type_scat_dispersion_real
_atom_type_scat_dispersion_imag
_atom_type_scat_source
C C 0.0033 0.0016 'International Tables Vol C Tables 4.2.6.8 and 6.1.1.4'
H H 0.0000 0.0000 'International Tables Vol C Tables 4.2.6.8 and 6.1.1.4'
B B 0.0013 0.0007 'International Tables Vol C Tables 4.2.6.8 and 6.1.1.4'
N N 0.0061 0.0033 'International Tables Vol C Tables 4.2.6.8 and 6.1.1.4'
O O 0.0106 0.0060 'International Tables Vol C Tables 4.2.6.8 and 6.1.1.4'
F F 0.0171 0.0103 'International Tables Vol C Tables 4.2.6.8 and 6.1.1.4'

loop_
_geom_angle_atom_site_label_1
_geom_angle_atom_site_label_2
_geom_angle_atom_site_label_3
_geom_angle
C5 O1 C4 110.4(3)
C5 O2 B1 112.3(3)
C1 C2 C4 108.6(3)
C1 C2 C3 107.1(3)
C4 C2 C3 109.3(3)
C1 C2 H2 110.6
C4 C2 H2 110.6
C3 C2 H2 110.6
C2 C3 H3A 109.5
C2 C3 H3B 109.5
H3A C3 H3B 109.5
C2 C3 H3C 109.5
H3A C3 H3C 109.5
H3B C3 H3C 109.5
O1 C4 C2 108.0(3)
O1 C4 B1 102.4(3)
C2 C4 B1 118.4(3)
O1 C4 H4 109.2
C2 C4 H4 109.2
B1 C4 H4 109.2
O2 C5 O1 115.7(3)
O2 C5 B2 126.1(3)
O1 C5 B2 118.1(3)
N1A C1 N1 12.3(17)
N1A C1 C2 129.5(7)
N1 C1 C2 133.3(6)
N1A C1 H1 115.4
N1 C1 H1 113.4
C2 C1 H1 113.4
C1 N1 C11 123.3(8)
C1 N1 C15 117.5(8)
C11 N1 C15 117.9(8)
C12 C11 N1 109.9(8)
C12 C11 C17 108.4(11)
N1 C11 C17 110.9(10)
C12 C11 C16 109.4(8)
N1 C11 C16 107.1(10)
C17 C11 C16 111.0(11)
C13 C12 C11 121.5(10)
C13 C12 H12A 106.9
C11 C12 H12A 106.9
C13 C12 H12B 106.9
C11 C12 H12B 106.9
H12A C12 H12B 106.7
C12 C13 C14 104.3(11)
C12 C13 H13A 110.9
C14 C13 H13A 110.9
C12 C13 H13B 110.9
C14 C13 H13B 110.9
H13A C13 H13B 108.9
C13 C14 C15 116.1(11)
C13 C14 H14A 108.3
C15 C14 H14A 108.3
C13 C14 H14B 108.3
C15 C14 H14B 108.3
H14A C14 H14B 107.4
C14 C15 C19 107.0(10)
C14 C15 C18 109.9(10)
C19 C15 C18 109.1(11)
C14 C15 N1 113.8(9)
C19 C15 N1 109.2(9)
C18 C15 N1 107.6(10)
C1 N1A C11A 123.1(10)
C1 N1A C15A 112.9(10)
C11A N1A C15A 123.1(10)
C12A C11A N1A 111.2(11)
C12A C11A C16A 108.9(13)
N1A C11A C16A 110.7(12)
C12A C11A C17A 108.3(14)
N1A C11A C17A 108.3(14)
C16A C11A C17A 109.3(13)
C11A C16A H16D 109.5
C11A C16A H16E 109.5
H16D C16A H16E 109.5
C11A C16A H16F 109.5
H16D C16A H16F 109.5
H16E C16A H16F 109.5
C11A C17A H17D 109.5
C11A C17A H17E 109.5
H17D C17A H17E 109.5
C11A C17A H17F 109.5
H17D C17A H17F 109.5
H17E C17A H17F 109.5
C13A C12A C11A 123.6(13)
C13A C12A H12C 106.4
C11A C12A H12C 106.4
C13A C12A H12D 106.4
C11A C12A H12D 106.4
H12C C12A H12D 106.5
C12A C13A C14A 116.2(13)
C12A C13A H13C 108.2
C14A C13A H13C 108.2
C12A C13A H13D 108.2
C14A C13A H13D 108.2
H13C C13A H13D 107.4
C13A C14A C15A 114.3(12)
C13A C14A H14C 108.7
C15A C14A H14C 108.7
C13A C14A H14D 108.7
C15A C14A H14D 108.7
H14C C14A H14D 107.6
C14A C15A C19A 115.0(13)
C14A C15A C18A 107.0(12)
C19A C15A C18A 106.2(12)
C14A C15A N1A 106.1(11)
C19A C15A N1A 111.2(13)
C18A C15A N1A 111.3(11)
C15A C18A H18D 109.5
C15A C18A H18E 109.5
H18D C18A H18E 109.5
C15A C18A H18F 109.5
H18D C18A H18F 109.5
H18E C18A H18F 109.5
C15A C19A H19D 109.5
C15A C19A H19E 109.5
H19D C19A H19E 109.5
C15A C19A H19F 109.5
H19D C19A H19F 109.5
H19E C19A H19F 109.5
O2 B1 C21 109.7(3)
O2 B1 C31 104.2(3)
C21 B1 C31 112.6(3)
O2 B1 C4 97.5(3)
C21 B1 C4 114.0(3)
C31 B1 C4 117.0(3)
C22 C21 C26 112.7(4)
C22 C21 B1 123.8(4)
C26 C21 B1 123.3(4)
F22 C22 C23 116.4(5)
F22 C22 C21 118.8(4)
C23 C22 C21 124.7(5)
F23 C23 C22 120.0(6)
F23 C23 C24 120.5(5)
C22 C23 C24 119.5(5)
F24 C24 C25 121.5(6)
F24 C24 C23 120.6(7)
C25 C24 C23 117.8(5)
F25 C25 C26 120.4(6)
F25 C25 C24 119.2(5)
C26 C25 C24 120.4(5)
F26 C26 C25 115.6(4)
F26 C26 C21 119.6(4)
C25 C26 C21 124.7(5)
C32 C31 C36 113.3(4)
C32 C31 B1 125.8(4)
C36 C31 B1 120.9(4)
F32 C32 C31 119.8(3)
F32 C32 C33 115.2(4)
C31 C32 C33 124.9(4)
F33 C33 C34 120.9(4)
F33 C33 C32 120.8(5)
C34 C33 C32 118.3(4)
F34 C34 C35 120.8(5)
F34 C34 C33 119.5(5)
C35 C34 C33 119.7(4)
F35 C35 C34 120.3(4)
F35 C35 C36 119.5(5)
C34 C35 C36 120.2(4)
F36 C36 C35 117.2(4)
F36 C36 C31 119.2(4)
C35 C36 C31 123.6(4)
C5 B2 C51 111.4(3)
C5 B2 C41 102.1(3)
C51 B2 C41 114.0(3)
C5 B2 C61 110.6(3)
C51 B2 C61 104.2(3)
C41 B2 C61 114.7(3)
C46 C41 C42 112.8(4)
C46 C41 B2 125.9(4)
C42 C41 B2 121.0(4)
F42 C42 C43 116.5(4)
F42 C42 C41 119.1(4)
C43 C42 C41 124.4(4)
F43 C43 C44 119.5(4)
F43 C43 C42 120.7(5)
C44 C43 C42 119.8(4)
F44 C44 C45 119.9(5)
F44 C44 C43 121.2(5)
C45 C44 C43 118.9(4)
F45 C45 C44 120.2(4)
F45 C45 C46 120.2(5)
C44 C45 C46 119.5(5)
F46 C46 C41 120.8(4)
F46 C46 C45 114.6(4)
C41 C46 C45 124.5(4)
C56 C51 C52 112.0(4)
C56 C51 B2 120.0(3)
C52 C51 B2 127.8(3)
F52 C52 C53 115.2(3)
F52 C52 C51 120.4(4)
C53 C52 C51 124.4(4)
F53 C53 C54 119.4(4)
F53 C53 C52 120.5(4)
C54 C53 C52 120.1(4)
F54 C54 C53 121.3(4)
F54 C54 C55 120.0(4)
C53 C54 C55 118.7(4)
F55 C55 C54 120.5(4)
F55 C55 C56 120.1(4)
C54 C55 C56 119.4(4)
F56 C56 C55 116.8(4)
F56 C56 C51 117.9(4)
C55 C56 C51 125.3(4)
C66 C61 C62 113.0(4)
C66 C61 B2 127.0(4)
C62 C61 B2 119.5(3)
F62 C62 C63 115.6(4)
F62 C62 C61 119.7(3)
C63 C62 C61 124.6(4)
F63 C63 C64 120.1(4)
F63 C63 C62 120.7(4)
C64 C63 C62 119.2(5)
F64 C64 C65 120.5(5)
F64 C64 C63 120.3(5)
C65 C64 C63 119.2(4)
F65 C65 C64 120.6(4)
F65 C65 C66 119.6(5)
C64 C65 C66 119.8(4)
F66 C66 C65 115.3(4)
F66 C66 C61 120.5(4)
C65 C66 C61 124.1(4)

loop_
_geom_bond_atom_site_label_1
_geom_bond_atom_site_label_2
_geom_bond_distance
O1 C5 1.319(4)
O1 C4 1.499(4)
O2 C5 1.259(4)
O2 B1 1.575(5)
C2 C1 1.482(6)
C2 C4 1.523(5)
C2 C3 1.536(5)
C2 H2 0.9900
C3 H3A 0.9700
C3 H3B 0.9700
C3 H3C 0.9700
C4 B1 1.640(6)
C4 H4 0.9900
C5 B2 1.629(6)
C1 N1A 1.282(11)
C1 N1 1.291(9)
C1 H1 0.9400
N1 C11 1.526(10)
N1 C15 1.532(10)
C11 C12 1.511(11)
C11 C17 1.539(11)
C11 C16 1.553(12)
C16 H16A 0.9700
C16 H16B 0.9700
C16 H16C 0.9700
C17 H17A 0.9700
C17 H17B 0.9700
C17 H17C 0.9700
C12 C13 1.418(12)
C12 H12A 0.9800
C12 H12B 0.9800
C13 C14 1.461(12)
C13 H13A 0.9800
C13 H13B 0.9800
C14 C15 1.479(11)
C14 H14A 0.9800
C14 H14B 0.9800
C15 C19 1.512(12)
C15 C18 1.523(13)
C18 H18A 0.9700
C18 H18B 0.9700
C18 H18C 0.9700
C19 H19A 0.9700
C19 H19B 0.9700
C19 H19C 0.9700
N1A C11A 1.528(12)
N1A C15A 1.539(12)
C11A C12A 1.491(13)
C11A C16A 1.545(13)
C11A C17A 1.549(13)
C16A H16D 0.9700
C16A H16E 0.9700
C16A H16F 0.9700
C17A H17D 0.9700
C17A H17E 0.9700
C17A H17F 0.9700
C12A C13A 1.456(13)
C12A H12C 0.9800
C12A H12D 0.9800
C13A C14A 1.478(13)
C13A H13C 0.9800
C13A H13D 0.9800
C14A C15A 1.479(13)
C14A H14C 0.9800
C14A H14D 0.9800
C15A C19A 1.533(15)
C15A C18A 1.535(13)
C18A H18D 0.9700
C18A H18E 0.9700
C18A H18F 0.9700
C19A H19D 0.9700
C19A H19E 0.9700
C19A H19F 0.9700
B1 C21 1.628(6)
B1 C31 1.630(6)
C21 C22 1.377(6)
C21 C26 1.385(6)
F22 C22 1.370(5)
C22 C23 1.374(7)
F23 C23 1.355(6)
C23 C24 1.383(9)
F24 C24 1.333(6)
C24 C25 1.361(8)
F25 C25 1.357(6)
C25 C26 1.361(7)
F26 C26 1.349(5)
C31 C32 1.382(6)
C31 C36 1.389(6)
F32 C32 1.359(5)
C32 C33 1.383(6)
F33 C33 1.333(5)
C33 C34 1.375(7)
F34 C34 1.342(5)
C34 C35 1.354(7)
F35 C35 1.345(5)
C35 C36 1.377(6)
F36 C36 1.339(5)
B2 C51 1.643(6)
B2 C41 1.647(6)
B2 C61 1.649(6)
C41 C46 1.376(6)
C41 C42 1.392(6)
F42 C42 1.349(5)
C42 C43 1.371(6)
F43 C43 1.347(5)
C43 C44 1.364(7)
F44 C44 1.339(5)
C44 C45 1.362(7)
F45 C45 1.349(5)
C45 C46 1.386(6)
F46 C46 1.358(5)
C51 C56 1.381(5)
C51 C52 1.385(5)
F52 C52 1.359(4)
C52 C53 1.373(6)
F53 C53 1.345(5)
C53 C54 1.358(6)
F54 C54 1.340(5)
C54 C55 1.358(6)
F55 C55 1.350(5)
C55 C56 1.372(6)
F56 C56 1.362(5)
C61 C66 1.387(5)
C61 C62 1.387(6)
F62 C62 1.355(4)
C62 C63 1.377(6)
F63 C63 1.342(5)
C63 C64 1.372(7)
F64 C64 1.345(5)
C64 C65 1.359(7)
F65 C65 1.341(5)
C65 C66 1.382(6)
F66 C66 1.355(5)

loop_
_geom_torsion_atom_site_label_1
_geom_torsion_atom_site_label_2
_geom_torsion_atom_site_label_3
_geom_torsion_atom_site_label_4
_geom_torsion
C5 O1 C4 C2 -139.0(3)
C5 O1 C4 B1 -13.3(4)
C1 C2 C4 O1 -51.5(4)
C3 C2 C4 O1 -168.0(3)
C1 C2 C4 B1 -167.1(3)
C3 C2 C4 B1 76.4(4)
B1 O2 C5 O1 -5.6(4)
B1 O2 C5 B2 175.7(3)
C4 O1 C5 O2 12.7(4)
C4 O1 C5 B2 -168.4(3)
C4 C2 C1 N1A 122.7(15)
C3 C2 C1 N1A -119.5(15)
C4 C2 C1 N1 138.3(12)
C3 C2 C1 N1 -103.9(12)
N1A C1 N1 C11 70(5)
C2 C1 N1 C11 -7(2)
N1A C1 N1 C15 -97(6)
C2 C1 N1 C15 -174.1(7)
C1 N1 C11 C12 170.6(14)
C15 N1 C11 C12 -22.7(16)
C1 N1 C11 C17 50.7(19)
C15 N1 C11 C17 -142.7(14)
C1 N1 C11 C16 -70.6(16)
C15 N1 C11 C16 96.0(14)
N1 C11 C12 C13 43.3(16)
C17 C11 C12 C13 164.8(13)
C16 C11 C12 C13 -74.0(14)
C11 C12 C13 C14 -60.6(17)
C12 C13 C14 C15 60.3(17)
C13 C14 C15 C19 -167.4(13)
C13 C14 C15 C18 74.1(15)
C13 C14 C15 N1 -46.7(17)
C1 N1 C15 C14 -166.2(13)
C11 N1 C15 C14 26.4(18)
C1 N1 C15 C19 -46.7(18)
C11 N1 C15 C19 145.9(13)
C1 N1 C15 C18 71.7(16)
C11 N1 C15 C18 -95.7(15)
N1 C1 N1A C11A -101(6)
C2 C1 N1A C11A 12(3)
N1 C1 N1A C15A 68(5)
C2 C1 N1A C15A -179.3(8)
C1 N1A C11A C12A 176.3(19)
C15A N1A C11A C12A 9(2)
C1 N1A C11A C16A -63(2)
C15A N1A C11A C16A 129.9(19)
C1 N1A C11A C17A 57(2)
C15A N1A C11A C17A -110(2)
N1A C11A C12A C13A 9(3)
C16A C11A C12A C13A -113(2)
C17A C11A C12A C13A 128(2)
C11A C12A C13A C14A 8(3)
C12A C13A C14A C15A -45(3)
C13A C14A C15A C19A -65.4(18)
C13A C14A C15A C18A 176.9(15)
C13A C14A C15A N1A 58.0(18)
C1 N1A C15A C14A 150.4(16)
C11A N1A C15A C14A -41(2)
C1 N1A C15A C19A -83.9(19)
C11A N1A C15A C19A 85(2)
C1 N1A C15A C18A 34(2)
C11A N1A C15A C18A -156.9(17)
C5 O2 B1 C21 115.7(3)
C5 O2 B1 C31 -123.6(3)
C5 O2 B1 C4 -3.1(4)
O1 C4 B1 O2 9.1(3)
C2 C4 B1 O2 127.8(3)
O1 C4 B1 C21 -106.4(3)
C2 C4 B1 C21 12.3(5)
O1 C4 B1 C31 119.3(3)
C2 C4 B1 C31 -122.1(4)
O2 B1 C21 C22 -35.4(5)
C31 B1 C21 C22 -150.9(4)
C4 B1 C21 C22 72.8(5)
O2 B1 C21 C26 149.9(4)
C31 B1 C21 C26 34.4(5)
C4 B1 C21 C26 -101.9(5)
C26 C21 C22 F22 174.0(4)
B1 C21 C22 F22 -1.2(7)
C26 C21 C22 C23 -1.6(7)
B1 C21 C22 C23 -176.8(5)
F22 C22 C23 F23 2.8(8)
C21 C22 C23 F23 178.4(5)
F22 C22 C23 C24 -175.5(5)
C21 C22 C23 C24 0.1(9)
F23 C23 C24 F24 0.6(9)
C22 C23 C24 F24 178.9(5)
F23 C23 C24 C25 -174.9(6)
C22 C23 C24 C25 3.4(9)
F24 C24 C25 F25 -0.5(9)
C23 C24 C25 F25 175.0(5)
F24 C24 C25 C26 179.1(5)
C23 C24 C25 C26 -5.3(9)
F25 C25 C26 F26 -1.1(8)
C24 C25 C26 F26 179.3(5)
F25 C25 C26 C21 -176.3(5)
C24 C25 C26 C21 4.1(9)
C22 C21 C26 F26 -175.5(4)
B1 C21 C26 F26 -0.3(6)
C22 C21 C26 C25 -0.5(7)
B1 C21 C26 C25 174.7(5)
O2 B1 C31 C32 133.7(4)
C21 B1 C31 C32 -107.5(4)
C4 B1 C31 C32 27.4(5)
O2 B1 C31 C36 -47.6(5)
C21 B1 C31 C36 71.2(4)
C4 B1 C31 C36 -153.9(4)
C36 C31 C32 F32 -177.2(4)
B1 C31 C32 F32 1.6(6)
C36 C31 C32 C33 0.8(6)
B1 C31 C32 C33 179.5(4)
F32 C32 C33 F33 -3.0(6)
C31 C32 C33 F33 178.9(4)
F32 C32 C33 C34 177.8(4)
C31 C32 C33 C34 -0.2(7)
F33 C33 C34 F34 0.0(7)
C32 C33 C34 F34 179.2(4)
F33 C33 C34 C35 -178.9(4)
C32 C33 C34 C35 0.3(7)
F34 C34 C35 F35 0.8(7)
C33 C34 C35 F35 179.7(4)
F34 C34 C35 C36 -179.8(4)
C33 C34 C35 C36 -0.9(7)
F35 C35 C36 F36 1.3(6)
C34 C35 C36 F36 -178.1(4)
F35 C35 C36 C31 -179.1(4)
C34 C35 C36 C31 1.6(7)
C32 C31 C36 F36 178.2(4)
B1 C31 C36 F36 -0.6(6)
C32 C31 C36 C35 -1.4(6)
B1 C31 C36 C35 179.8(4)
O2 C5 B2 C51 -119.9(4)
O1 C5 B2 C51 61.4(4)
O2 C5 B2 C41 118.0(4)
O1 C5 B2 C41 -60.8(4)
O2 C5 B2 C61 -4.5(5)
O1 C5 B2 C61 176.8(3)
C5 B2 C41 C46 102.2(4)
C51 B2 C41 C46 -18.1(5)
C61 B2 C41 C46 -138.1(4)
C5 B2 C41 C42 -70.6(4)
C51 B2 C41 C42 169.1(3)
C61 B2 C41 C42 49.1(5)
C46 C41 C42 F42 179.8(3)
B2 C41 C42 F42 -6.5(5)
C46 C41 C42 C43 0.4(6)
B2 C41 C42 C43 174.1(4)
F42 C42 C43 F43 2.1(6)
C41 C42 C43 F43 -178.5(4)
F42 C42 C43 C44 -179.4(4)
C41 C42 C43 C44 0.0(6)
F43 C43 C44 F44 0.0(6)
C42 C43 C44 F44 -178.5(4)
F43 C43 C44 C45 178.0(4)
C42 C43 C44 C45 -0.5(6)
F44 C44 C45 F45 -0.8(6)
C43 C44 C45 F45 -178.8(4)
F44 C44 C45 C46 178.5(4)
C43 C44 C45 C46 0.5(6)
C42 C41 C46 F46 177.6(3)
B2 C41 C46 F46 4.2(6)
C42 C41 C46 C45 -0.4(6)
B2 C41 C46 C45 -173.8(4)
F45 C45 C46 F46 1.2(6)
C44 C45 C46 F46 -178.1(4)
F45 C45 C46 C41 179.3(4)
C44 C45 C46 C41 0.0(6)
C5 B2 C51 C56 -177.6(4)
C41 B2 C51 C56 -62.6(5)
C61 B2 C51 C56 63.1(4)
C5 B2 C51 C52 7.2(6)
C41 B2 C51 C52 122.2(4)
C61 B2 C51 C52 -112.1(4)
C56 C51 C52 F52 -175.8(4)
B2 C51 C52 F52 -0.3(6)
C56 C51 C52 C53 3.0(6)
B2 C51 C52 C53 178.5(4)
F52 C52 C53 F53 -4.1(6)
C51 C52 C53 F53 177.1(4)
F52 C52 C53 C54 174.9(4)
C51 C52 C53 C54 -3.9(7)
F53 C53 C54 F54 1.0(7)
C52 C53 C54 F54 -178.0(4)
F53 C53 C54 C55 -178.9(4)
C52 C53 C54 C55 2.1(7)
F54 C54 C55 F55 -0.5(7)
C53 C54 C55 F55 179.4(4)
F54 C54 C55 C56 -179.7(4)
C53 C54 C55 C56 0.1(7)
F55 C55 C56 F56 -1.0(7)
C54 C55 C56 F56 178.2(4)
F55 C55 C56 C51 179.8(4)
C54 C55 C56 C51 -0.9(7)
C52 C51 C56 F56 -179.7(4)
B2 C51 C56 F56 4.4(6)
C52 C51 C56 C55 -0.6(6)
B2 C51 C56 C55 -176.5(4)
C5 B2 C61 C66 136.0(4)
C51 B2 C61 C66 -104.1(4)
C41 B2 C61 C66 21.2(6)
C5 B2 C61 C62 -52.1(5)
C51 B2 C61 C62 67.8(4)
C41 B2 C61 C62 -166.9(4)
C66 C61 C62 F62 174.4(3)
B2 C61 C62 F62 1.4(6)
C66 C61 C62 C63 -2.2(6)
B2 C61 C62 C63 -175.2(4)
F62 C62 C63 F63 4.2(6)
C61 C62 C63 F63 -179.0(4)
F62 C62 C63 C64 -175.1(4)
C61 C62 C63 C64 1.7(7)
F63 C63 C64 F64 -0.7(7)
C62 C63 C64 F64 178.7(4)
F63 C63 C64 C65 -179.3(4)
C62 C63 C64 C65 0.1(7)
F64 C64 C65 F65 -0.9(7)
C63 C64 C65 F65 177.7(4)
F64 C64 C65 C66 -179.6(4)
C63 C64 C65 C66 -1.0(7)
F65 C65 C66 F66 -1.2(6)
C64 C65 C66 F66 177.5(4)
F65 C65 C66 C61 -178.5(4)
C64 C65 C66 C61 0.3(7)
C62 C61 C66 F66 -175.9(4)
B2 C61 C66 F66 -3.5(6)
C62 C61 C66 C65 1.2(6)
B2 C61 C66 C65 173.6(4)

loop_
_platon_squeeze_void_nr
_platon_squeeze_void_average_x
_platon_squeeze_void_average_y
_platon_squeeze_void_average_z
_platon_squeeze_void_volume
_platon_squeeze_void_count_electrons
_platon_squeeze_void_content
1 0.072 0.380 0.330 164 36 ' '
2 -0.072 0.620 0.670 164 36 ' '
3 0.428 0.880 0.170 164 36 ' '
4 0.572 0.120 0.830 164 36 ' '
